data_2224500
loop_
_publ_author_name
'Watanabe, Yoshimasa'
'Aritake, Yoshikazu'
'Akitsu, Takashiro'

_publ_section_title
;Diaquabis(2,4-dichloro-6-formylphenolato)zinc(II)--bis(\m-2,4-dichloro-6-formylphenolato)bis[aqua(2,4-dichloro-6-formylphenolato)zinc(II)]
 (2/1)
;
_journal_coeditor_code XU2645
_journal_issue 12
_journal_name_full 'Acta Crystallographica Section E'
_journal_page_first m1640
_journal_page_last m1641
_journal_paper_doi 10.1107/S160053680904896X
_journal_volume 65
_journal_year 2009
_chemical_formula_iupac '[Zn (C7 H3 Cl2 O2)2 (H2 O)2]2, [Zn2 (C7 H3 Cl2 O2)4 (H2 O)2]'
_chemical_formula_moiety '2(C14 H10 Cl4 O6 Zn), C28 H16 Cl8 O10 Zn2'
_chemical_formula_sum 'C56 H36 Cl16 O22 Zn4'
_chemical_formula_weight 1889.61
_chemical_name_systematic
;
Diaquabis(2,4-dichloro-6-formylphenolato)zinc(II)--bis(\m-2,4-dichloro-
6-formylphenolato)bis[aqua(2,4-dichloro-6-formylphenolato)zinc(II)] (2/1)
;
_space_group_IT_number 2
_symmetry_cell_setting triclinic
_symmetry_space_group_name_Hall '-P 1'
_symmetry_space_group_name_H-M 'P -1'
_atom_sites_solution_hydrogens geom
_atom_sites_solution_primary direct
_atom_sites_solution_secondary difmap
_cell_angle_alpha 96.244(2)
_cell_angle_beta 91.7000(10)
_cell_angle_gamma 106.0960(10)
_cell_formula_units_Z 1
_cell_length_a 8.7532(9)
_cell_length_b 13.6973(15)
_cell_length_c 14.2833(15)
_cell_measurement_reflns_used 2792
_cell_measurement_temperature 100
_cell_measurement_theta_max 27.78
_cell_measurement_theta_min 2.43
_cell_volume 1632.4(3)
_computing_cell_refinement 'SAINT (Bruker, 2005)'
_computing_data_collection 'APEX2 (Bruker, 2005)'
_computing_data_reduction 'SAINT (Bruker, 2005)'
_computing_molecular_graphics 'ORTEP-3 for Windows (Farrugia, 1997)'
_computing_publication_material 'SHELXL97 (Sheldrick, 2008'
_computing_structure_refinement 'SHELXL97 (Sheldrick, 2008)'
_computing_structure_solution 'SHELXS97 (Sheldrick, 2008)'
_diffrn_ambient_temperature 100
_diffrn_detector_area_resol_mean 8.333
_diffrn_measured_fraction_theta_full 0.995
_diffrn_measured_fraction_theta_max 0.977
_diffrn_measurement_device_type 'Bruker APEXII CCD area-detector'
_diffrn_measurement_method '\f and \w scans'
_diffrn_radiation_monochromator graphite
_diffrn_radiation_source 'fine-focus sealed tube'
_diffrn_radiation_type 'Mo K\a'
_diffrn_radiation_wavelength 0.71073
_diffrn_reflns_av_R_equivalents 0.0213
_diffrn_reflns_av_sigmaI/netI 0.0572
_diffrn_reflns_limit_h_max 11
_diffrn_reflns_limit_h_min -11
_diffrn_reflns_limit_k_max 17
_diffrn_reflns_limit_k_min -16
_diffrn_reflns_limit_l_max 18
_diffrn_reflns_limit_l_min -12
_diffrn_reflns_number 9504
_diffrn_reflns_theta_full 25.00
_diffrn_reflns_theta_max 27.90
_diffrn_reflns_theta_min 1.44
_diffrn_standards_interval_count 0
_diffrn_standards_number 0
_exptl_absorpt_coefficient_mu 2.185
_exptl_absorpt_correction_T_max 0.8446
_exptl_absorpt_correction_T_min 0.7352
_exptl_absorpt_correction_type multi-scan
_exptl_absorpt_process_details '(SADABS; Sheldrick, 1996)'
_exptl_crystal_colour yellow
_exptl_crystal_density_diffrn 1.922
_exptl_crystal_density_method 'not measured'
_exptl_crystal_description prismatic
_exptl_crystal_F_000 940.0
_exptl_crystal_size_max 0.15
_exptl_crystal_size_mid 0.15
_exptl_crystal_size_min 0.08
_refine_diff_density_max 0.592
_refine_diff_density_min -0.462
_refine_ls_extinction_method none
_refine_ls_goodness_of_fit_ref 0.750
_refine_ls_hydrogen_treatment constr
_refine_ls_matrix_type full
_refine_ls_number_parameters 445
_refine_ls_number_reflns 7275
_refine_ls_number_restraints 0
_refine_ls_restrained_S_all 0.750
_refine_ls_R_factor_all 0.0548
_refine_ls_R_factor_gt 0.0379
_refine_ls_shift/su_max 0.001
_refine_ls_shift/su_mean 0.000
_refine_ls_structure_factor_coef Fsqd
_refine_ls_weighting_details 'calc w=1/[\s^2^(Fo^2^)+(0.1000P)^2^+1.2111P] where P=(Fo^2^+2Fc^2^)/3'
_refine_ls_weighting_scheme calc
_refine_ls_wR_factor_gt 0.1020
_refine_ls_wR_factor_ref 0.1176
_reflns_number_gt 5671
_reflns_number_total 7275
_reflns_threshold_expression I>2\s(I)
_cod_data_source_file xu2645.cif
_cod_data_source_block I
_cod_depositor_comments
;
The following automatic conversions were performed:
'_symmetry_cell_setting' value 'Triclinic' changed to 'triclinic'
according to '/home/saulius/struct/CIF-dictionaries/cif_core.dic'
dictionary named 'cif_core.dic' version 2.4.1 from 2010-06-29.

Automatic conversion script
Id: cif_fix_enum 1527 2010-12-29 10:47:43Z saulius 

The following automatic conversions were performed:

'_symmetry_cell_setting' value 'Triclinic' changed to 'triclinic'
according to /home/saulius/struct/CIF-dictionaries/cif_core.dic
dictionary named 'cif_core.dic' version 2.4.1 from 2010-06-29.

Automatic conversion script
Id: cif_fix_values 1715 2011-07-08 13:25:40Z adriana 
;
_cod_database_code 2224500
_cod_database_fobs_code 2224500

loop_
_symmetry_equiv_pos_as_xyz
'x, y, z'
'-x, -y, -z'

loop_
_atom_site_type_symbol
_atom_site_label
_atom_site_fract_x
_atom_site_fract_y
_atom_site_fract_z
_atom_site_U_iso_or_equiv
_atom_site_adp_type
_atom_site_calc_flag
_atom_site_refinement_flags
_atom_site_occupancy
_atom_site_disorder_assembly
_atom_site_disorder_group
Zn Zn1 0.80461(4) 0.83299(3) 0.96067(3) 0.00981(11) Uani d . 1 . .
Zn Zn2 0.92258(4) 0.39423(3) 0.93218(3) 0.00861(10) Uani d . 1 . .
C C1 1.0506(4) 0.8558(2) 0.8153(2) 0.0115(7) Uani d . 1 . .
C C2 1.2112(4) 0.8851(2) 0.7897(2) 0.0106(7) Uani d . 1 . .
C C3 1.2547(4) 0.8968(2) 0.6987(2) 0.0114(7) Uani d . 1 . .
H H3 1.3640 0.9165 0.6855 0.014 Uiso calc R 1 . .
C C4 1.1363(4) 0.8794(3) 0.6263(2) 0.0123(7) Uani d . 1 . .
C C5 0.9784(4) 0.8516(3) 0.6459(2) 0.0144(7) Uani d . 1 . .
H H5 0.8984 0.8400 0.5963 0.017 Uiso calc R 1 . .
C C6 0.9340(4) 0.8400(2) 0.7388(2) 0.0109(7) Uani d . 1 . .
C C7 0.7636(4) 0.8084(2) 0.7507(2) 0.0122(7) Uani d . 1 . .
H H7 0.6966 0.7972 0.6946 0.015 Uiso calc R 1 . .
C C8 0.8264(4) 0.8649(2) 1.1745(2) 0.0089(6) Uani d . 1 . .
C C9 0.9119(4) 0.8798(2) 1.2634(2) 0.0111(7) Uani d . 1 . .
C C10 0.8403(4) 0.8716(3) 1.3478(2) 0.0152(7) Uani d . 1 . .
H H10C 0.9029 0.8815 1.4053 0.018 Uiso calc R 1 . .
C C11 0.6749(4) 0.8485(3) 1.3479(2) 0.0140(7) Uani d . 1 . .
C C12 0.5844(4) 0.8358(3) 1.2644(2) 0.0134(7) Uani d . 1 . .
H H12 0.4719 0.8215 1.2653 0.016 Uiso calc R 1 . .
C C13 0.6573(4) 0.8437(2) 1.1784(2) 0.0105(6) Uani d . 1 . .
C C14 0.5495(4) 0.8274(2) 1.0955(2) 0.0130(7) Uani d . 1 . .
H H14 0.4403 0.8178 1.1070 0.016 Uiso calc R 1 . .
C C15 1.1453(4) 0.3785(2) 0.7795(2) 0.0105(6) Uani d . 1 . .
C C16 1.3048(4) 0.3981(2) 0.7511(2) 0.0107(7) Uani d . 1 . .
C C17 1.3436(4) 0.4026(2) 0.6585(2) 0.0119(7) Uani d . 1 . .
H H17 1.4517 0.4171 0.6429 0.014 Uiso calc R 1 . .
C C18 1.2213(4) 0.3855(3) 0.5875(2) 0.0127(7) Uani d . 1 . .
C C19 1.0649(4) 0.3623(3) 0.6098(2) 0.0133(7) Uani d . 1 . .
H H19 0.9827 0.3478 0.5611 0.016 Uiso calc R 1 . .
C C20 1.0254(4) 0.3598(2) 0.7050(2) 0.0109(6) Uani d . 1 . .
C C21 0.8572(4) 0.3365(3) 0.7224(2) 0.0130(7) Uani d . 1 . .
H H21 0.7847 0.3167 0.6683 0.016 Uiso calc R 1 . .
C C22 0.9237(4) 0.4081(2) 1.1431(2) 0.0089(6) Uani d . 1 . .
C C23 0.9985(4) 0.4002(2) 1.2300(2) 0.0103(6) Uani d . 1 . .
C C24 0.9167(4) 0.3743(2) 1.3089(2) 0.0125(7) Uani d . 1 . .
H H24 0.9724 0.3710 1.3660 0.015 Uiso calc R 1 . .
C C25 0.7501(4) 0.3529(3) 1.3036(2) 0.0120(7) Uani d . 1 . .
C C26 0.6708(4) 0.3553(2) 1.2201(2) 0.0125(7) Uani d . 1 . .
H H26 0.5578 0.3389 1.2166 0.015 Uiso calc R 1 . .
C C27 0.7539(4) 0.3816(2) 1.1396(2) 0.0097(6) Uani d . 1 . .
C C28 0.6570(4) 0.3854(2) 1.0564(2) 0.0100(6) Uani d . 1 . .
H H28 0.5461 0.3742 1.0636 0.012 Uiso calc R 1 . .
O O1 1.0177(3) 0.84419(18) 0.90218(16) 0.0114(5) Uani d . 1 . .
O O2 0.6955(3) 0.79453(18) 0.82386(17) 0.0129(5) Uani d . 1 . .
O O3 0.9021(3) 0.87169(18) 1.09647(16) 0.0120(5) Uani d . 1 . .
O O4 0.5816(3) 0.82436(18) 1.01226(16) 0.0128(5) Uani d . 1 . .
O O5 1.1173(3) 0.37770(17) 0.86854(16) 0.0107(5) Uani d . 1 . .
O O6 0.7986(3) 0.33961(18) 0.79914(16) 0.0118(5) Uani d . 1 . .
O O7 1.0093(3) 0.44105(17) 1.07188(16) 0.0090(5) Uani d . 1 . .
O O8 0.7034(3) 0.40163(17) 0.97769(16) 0.0116(5) Uani d . 1 . .
Cl Cl1 1.36080(9) 0.90539(6) 0.87857(6) 0.01455(18) Uani d . 1 . .
Cl Cl2 1.19192(11) 0.89319(7) 0.51136(6) 0.0199(2) Uani d . 1 . .
Cl Cl3 1.11849(9) 0.90686(6) 1.26347(6) 0.01406(18) Uani d . 1 . .
Cl Cl4 0.58270(11) 0.83281(7) 1.45386(6) 0.0221(2) Uani d . 1 . .
Cl Cl5 1.45564(9) 0.41888(6) 0.83825(6) 0.01241(17) Uani d . 1 . .
Cl Cl6 1.27119(11) 0.39485(7) 0.47120(6) 0.0197(2) Uani d . 1 . .
Cl Cl7 1.20508(9) 0.43012(6) 1.23861(6) 0.01256(17) Uani d . 1 . .
Cl Cl8 0.64683(11) 0.32313(7) 1.40347(6) 0.0193(2) Uani d . 1 . .
O O9 0.8187(3) 0.98658(18) 0.94441(17) 0.0133(5) Uani d . 1 . .
H H9A 0.9028 1.0128 0.9186 0.016 Uiso d R 1 . .
H H9B 0.8160 1.0363 0.9696 0.016 Uiso d R 1 . .
O O10 0.7513(3) 0.67389(17) 0.97417(17) 0.0118(5) Uani d . 1 . .
H H10A 0.8109 0.6479 0.9410 0.014 Uiso d R 1 . .
H H10B 0.7730 0.6619 1.0275 0.014 Uiso d R 1 . .
O O11 0.8612(3) 0.23683(17) 0.95443(17) 0.0120(5) Uani d . 1 . .
H H11A 0.9147 0.2065 0.9205 0.014 Uiso d R 1 . .
H H11B 0.8921 0.2170 1.0031 0.014 Uiso d R 1 . .

loop_
_atom_site_aniso_label
_atom_site_aniso_U_11
_atom_site_aniso_U_22
_atom_site_aniso_U_33
_atom_site_aniso_U_12
_atom_site_aniso_U_13
_atom_site_aniso_U_23
Zn1 0.00838(19) 0.0114(2) 0.0092(2) 0.00159(15) -0.00065(14) 0.00263(14)
Zn2 0.00720(19) 0.0103(2) 0.00819(19) 0.00178(14) -0.00008(14) 0.00230(14)
C1 0.0112(16) 0.0069(15) 0.0166(17) 0.0020(12) 0.0003(13) 0.0044(12)
C2 0.0133(16) 0.0074(15) 0.0109(16) 0.0028(12) -0.0022(13) 0.0019(12)
C3 0.0106(15) 0.0103(16) 0.0142(17) 0.0030(13) 0.0036(13) 0.0046(12)
C4 0.0169(17) 0.0127(16) 0.0072(15) 0.0031(13) 0.0053(13) 0.0025(12)
C5 0.0153(17) 0.0101(16) 0.0164(18) 0.0016(13) -0.0022(14) 0.0021(13)
C6 0.0109(16) 0.0094(16) 0.0104(16) -0.0005(13) 0.0010(12) 0.0019(12)
C7 0.0117(16) 0.0118(16) 0.0123(16) 0.0022(13) -0.0021(13) 0.0021(12)
C8 0.0136(16) 0.0064(15) 0.0076(15) 0.0044(12) 0.0010(12) 0.0007(11)
C9 0.0113(16) 0.0074(15) 0.0152(17) 0.0033(12) 0.0016(13) 0.0029(12)
C10 0.0176(18) 0.0165(18) 0.0106(17) 0.0037(14) -0.0013(13) 0.0011(13)
C11 0.0158(17) 0.0128(17) 0.0137(17) 0.0034(14) 0.0057(13) 0.0027(13)
C12 0.0098(16) 0.0130(17) 0.0156(17) -0.0006(13) 0.0025(13) 0.0039(13)
C13 0.0110(16) 0.0089(15) 0.0120(16) 0.0029(12) -0.0001(13) 0.0024(12)
C14 0.0080(15) 0.0112(16) 0.0184(18) 0.0001(13) -0.0010(13) 0.0029(13)
C15 0.0124(16) 0.0087(15) 0.0097(16) 0.0018(13) -0.0003(13) 0.0012(12)
C16 0.0103(15) 0.0084(15) 0.0108(16) -0.0012(12) -0.0027(12) 0.0009(12)
C17 0.0084(15) 0.0118(16) 0.0134(17) 0.0006(13) 0.0002(13) -0.0007(12)
C18 0.0176(17) 0.0127(16) 0.0075(15) 0.0033(13) 0.0047(13) 0.0013(12)
C19 0.0111(16) 0.0173(18) 0.0113(16) 0.0044(14) -0.0025(13) 0.0017(13)
C20 0.0104(15) 0.0113(16) 0.0128(16) 0.0051(13) 0.0028(13) 0.0025(12)
C21 0.0097(16) 0.0137(17) 0.0138(17) 0.0009(13) -0.0028(13) 0.0015(13)
C22 0.0107(15) 0.0043(14) 0.0090(15) -0.0026(12) 0.0003(12) 0.0017(11)
C23 0.0091(15) 0.0090(15) 0.0111(16) -0.0005(12) -0.0031(12) 0.0023(12)
C24 0.0157(17) 0.0088(16) 0.0130(17) 0.0030(13) -0.0010(13) 0.0031(12)
C25 0.0136(16) 0.0101(16) 0.0118(16) 0.0007(13) 0.0044(13) 0.0052(12)
C26 0.0092(15) 0.0098(16) 0.0174(17) 0.0014(13) 0.0033(13) -0.0003(13)
C27 0.0103(15) 0.0061(15) 0.0103(16) -0.0009(12) -0.0013(12) -0.0006(12)
C28 0.0057(14) 0.0124(16) 0.0100(16) 0.0006(12) 0.0007(12) -0.0014(12)
O1 0.0089(11) 0.0191(13) 0.0080(11) 0.0054(9) 0.0018(9) 0.0048(9)
O2 0.0097(11) 0.0143(12) 0.0140(12) 0.0018(9) 0.0000(9) 0.0032(9)
O3 0.0105(11) 0.0133(12) 0.0108(12) 0.0006(9) 0.0001(9) 0.0030(9)
O4 0.0106(11) 0.0154(12) 0.0124(12) 0.0039(10) -0.0012(9) 0.0015(9)
O5 0.0103(11) 0.0127(12) 0.0103(11) 0.0039(9) 0.0001(9) 0.0045(9)
O6 0.0068(11) 0.0156(12) 0.0123(12) 0.0012(9) -0.0003(9) 0.0036(9)
O7 0.0069(10) 0.0107(11) 0.0083(11) 0.0006(9) 0.0000(9) 0.0023(9)
O8 0.0091(11) 0.0133(12) 0.0129(12) 0.0038(9) -0.0004(9) 0.0018(9)
Cl1 0.0096(4) 0.0199(4) 0.0140(4) 0.0040(3) -0.0021(3) 0.0026(3)
Cl2 0.0194(4) 0.0286(5) 0.0104(4) 0.0033(4) 0.0041(3) 0.0053(3)
Cl3 0.0105(4) 0.0191(4) 0.0124(4) 0.0037(3) -0.0011(3) 0.0028(3)
Cl4 0.0225(5) 0.0287(5) 0.0146(4) 0.0045(4) 0.0097(3) 0.0060(4)
Cl5 0.0082(4) 0.0159(4) 0.0121(4) 0.0018(3) -0.0015(3) 0.0022(3)
Cl6 0.0197(4) 0.0279(5) 0.0089(4) 0.0024(4) 0.0032(3) 0.0020(3)
Cl7 0.0089(4) 0.0177(4) 0.0105(4) 0.0020(3) -0.0008(3) 0.0043(3)
Cl8 0.0196(4) 0.0249(5) 0.0147(4) 0.0052(4) 0.0092(3) 0.0084(3)
O9 0.0118(11) 0.0118(12) 0.0164(13) 0.0028(10) 0.0007(9) 0.0038(9)
O10 0.0104(11) 0.0145(12) 0.0112(12) 0.0046(9) -0.0006(9) 0.0026(9)
O11 0.0118(11) 0.0128(12) 0.0133(12) 0.0057(9) 0.0012(9) 0.0042(9)

loop_
_atom_type_symbol
_atom_type_description
_atom_type_scat_dispersion_real
_atom_type_scat_dispersion_imag
_atom_type_scat_source
C C 0.0033 0.0016 'International Tables Vol C Tables 4.2.6.8 and 6.1.1.4'
H H 0.0000 0.0000 'International Tables Vol C Tables 4.2.6.8 and 6.1.1.4'
O O 0.0106 0.0060 'International Tables Vol C Tables 4.2.6.8 and 6.1.1.4'
Cl Cl 0.1484 0.1585 'International Tables Vol C Tables 4.2.6.8 and 6.1.1.4'
Zn Zn 0.2839 1.4301 'International Tables Vol C Tables 4.2.6.8 and 6.1.1.4'

loop_
_geom_angle_atom_site_label_1
_geom_angle_atom_site_label_2
_geom_angle_atom_site_label_3
_geom_angle_site_symmetry_1
_geom_angle_site_symmetry_3
_geom_angle
_geom_angle_publ_flag
O1 Zn1 O3 . . 94.50(9) .
O1 Zn1 O4 . . 176.22(8) .
O3 Zn1 O4 . . 88.77(9) .
O1 Zn1 O2 . . 87.95(9) .
O3 Zn1 O2 . . 177.47(10) .
O4 Zn1 O2 . . 88.76(9) .
O1 Zn1 O9 . . 91.79(10) .
O3 Zn1 O9 . . 92.35(9) .
O4 Zn1 O9 . . 86.17(9) .
O2 Zn1 O9 . . 86.93(9) .
O1 Zn1 O10 . . 95.85(9) .
O3 Zn1 O10 . . 91.64(9) .
O4 Zn1 O10 . . 85.94(9) .
O2 Zn1 O10 . . 88.74(9) .
O9 Zn1 O10 . . 171.08(9) .
O5 Zn2 O8 . . 171.11(9) .
O5 Zn2 O7 . . 102.25(9) .
O8 Zn2 O7 . . 86.59(9) .
O5 Zn2 O6 . . 86.25(9) .
O8 Zn2 O6 . . 84.87(9) .
O7 Zn2 O6 . . 170.91(9) .
O5 Zn2 O11 . . 89.56(9) .
O8 Zn2 O11 . . 89.17(9) .
O7 Zn2 O11 . . 91.76(9) .
O6 Zn2 O11 . . 85.01(9) .
O5 Zn2 O7 . 2_767 93.02(9) .
O8 Zn2 O7 . 2_767 89.27(9) .
O7 Zn2 O7 . 2_767 81.32(9) .
O6 Zn2 O7 . 2_767 101.65(8) .
O11 Zn2 O7 . 2_767 172.99(9) .
O1 C1 C2 . . 120.8(3) ?
O1 C1 C6 . . 124.5(3) ?
C2 C1 C6 . . 114.7(3) ?
C3 C2 C1 . . 123.8(3) ?
C3 C2 Cl1 . . 118.4(3) ?
C1 C2 Cl1 . . 117.7(2) ?
C2 C3 C4 . . 119.3(3) ?
C2 C3 H3 . . 120.4 ?
C4 C3 H3 . . 120.4 ?
C5 C4 C3 . . 120.1(3) ?
C5 C4 Cl2 . . 120.9(3) ?
C3 C4 Cl2 . . 119.0(3) ?
C4 C5 C6 . . 120.7(3) ?
C4 C5 H5 . . 119.7 ?
C6 C5 H5 . . 119.7 ?
C5 C6 C1 . . 121.4(3) ?
C5 C6 C7 . . 115.7(3) ?
C1 C6 C7 . . 122.9(3) ?
O2 C7 C6 . . 128.1(3) ?
O2 C7 H7 . . 116.0 ?
C6 C7 H7 . . 116.0 ?
O3 C8 C9 . . 120.5(3) ?
O3 C8 C13 . . 124.5(3) ?
C9 C8 C13 . . 115.0(3) ?
C10 C9 C8 . . 123.7(3) ?
C10 C9 Cl3 . . 119.1(3) ?
C8 C9 Cl3 . . 117.2(3) ?
C9 C10 C11 . . 119.2(3) ?
C9 C10 H10C . . 120.4 ?
C11 C10 H10C . . 120.4 ?
C12 C11 C10 . . 120.3(3) ?
C12 C11 Cl4 . . 120.1(3) ?
C10 C11 Cl4 . . 119.6(3) ?
C11 C12 C13 . . 120.4(3) ?
C11 C12 H12 . . 119.8 ?
C13 C12 H12 . . 119.8 ?
C12 C13 C8 . . 121.3(3) ?
C12 C13 C14 . . 115.3(3) ?
C8 C13 C14 . . 123.4(3) ?
O4 C14 C13 . . 128.2(3) ?
O4 C14 H14 . . 115.9 ?
C13 C14 H14 . . 115.9 ?
O5 C15 C20 . . 124.4(3) ?
O5 C15 C16 . . 120.1(3) ?
C20 C15 C16 . . 115.5(3) ?
C17 C16 C15 . . 123.2(3) ?
C17 C16 Cl5 . . 119.1(3) ?
C15 C16 Cl5 . . 117.7(2) ?
C16 C17 C18 . . 119.2(3) ?
C16 C17 H17 . . 120.4 ?
C18 C17 H17 . . 120.4 ?
C19 C18 C17 . . 120.4(3) ?
C19 C18 Cl6 . . 120.6(3) ?
C17 C18 Cl6 . . 119.0(3) ?
C18 C19 C20 . . 120.3(3) ?
C18 C19 H19 . . 119.8 ?
C20 C19 H19 . . 119.8 ?
C19 C20 C15 . . 121.2(3) ?
C19 C20 C21 . . 116.7(3) ?
C15 C20 C21 . . 122.1(3) ?
O6 C21 C20 . . 127.1(3) ?
O6 C21 H21 . . 116.4 ?
C20 C21 H21 . . 116.4 ?
O7 C22 C23 . . 120.8(3) ?
O7 C22 C27 . . 123.6(3) ?
C23 C22 C27 . . 115.6(3) ?
C24 C23 C22 . . 123.5(3) ?
C24 C23 Cl7 . . 118.6(2) ?
C22 C23 Cl7 . . 117.9(3) ?
C23 C24 C25 . . 119.2(3) ?
C23 C24 H24 . . 120.4 ?
C25 C24 H24 . . 120.4 ?
C26 C25 C24 . . 119.9(3) ?
C26 C25 Cl8 . . 120.8(3) ?
C24 C25 Cl8 . . 119.4(3) ?
C25 C26 C27 . . 121.1(3) ?
C25 C26 H26 . . 119.4 ?
C27 C26 H26 . . 119.4 ?
C26 C27 C22 . . 120.7(3) ?
C26 C27 C28 . . 115.9(3) ?
C22 C27 C28 . . 123.3(3) ?
O8 C28 C27 . . 126.8(3) ?
O8 C28 H28 . . 116.6 ?
C27 C28 H28 . . 116.6 ?
C1 O1 Zn1 . . 127.5(2) ?
C7 O2 Zn1 . . 125.6(2) ?
C8 O3 Zn1 . . 127.4(2) ?
C14 O4 Zn1 . . 126.4(2) ?
C15 O5 Zn2 . . 128.2(2) ?
C21 O6 Zn2 . . 126.7(2) ?
C22 O7 Zn2 . . 121.66(19) ?
C22 O7 Zn2 . 2_767 115.7(2) ?
Zn2 O7 Zn2 . 2_767 98.68(9) ?
C28 O8 Zn2 . . 124.9(2) ?
Zn1 O9 H9A . . 109.5 ?
Zn1 O9 H9B . . 144.2 ?
H9A O9 H9B . . 93.4 ?
Zn1 O10 H10A . . 109.5 ?
Zn1 O10 H10B . . 113.6 ?
H10A O10 H10B . . 102.5 ?
Zn2 O11 H11A . . 109.5 ?
Zn2 O11 H11B . . 122.7 ?
H11A O11 H11B . . 91.6 ?

loop_
_geom_bond_atom_site_label_1
_geom_bond_atom_site_label_2
_geom_bond_site_symmetry_2
_geom_bond_distance
_geom_bond_publ_flag
Zn1 O1 . 2.040(2) yes
Zn1 O2 . 2.096(2) yes
Zn1 O3 . 2.049(2) yes
Zn1 O4 . 2.084(2) yes
Zn1 O9 . 2.112(2) yes
Zn1 O10 . 2.130(2) yes
Zn2 O5 . 2.011(2) yes
Zn2 O6 . 2.114(2) yes
Zn2 O7 . 2.081(2) yes
Zn2 O7 2_767 2.176(2) yes
Zn2 O8 . 2.069(2) yes
Zn2 O11 . 2.134(2) yes
C1 O1 . 1.298(4) ?
C1 C2 . 1.422(5) ?
C1 C6 . 1.429(4) ?
C2 C3 . 1.378(5) ?
C2 Cl1 . 1.739(3) ?
C3 C4 . 1.395(5) ?
C3 H3 . 0.9500 ?
C4 C5 . 1.374(5) ?
C4 Cl2 . 1.741(3) ?
C5 C6 . 1.407(5) ?
C5 H5 . 0.9500 ?
C6 C7 . 1.454(5) ?
C7 O2 . 1.225(4) ?
C7 H7 . 0.9500 ?
C8 O3 . 1.313(4) ?
C8 C9 . 1.419(4) ?
C8 C13 . 1.431(4) ?
C9 C10 . 1.376(5) ?
C9 Cl3 . 1.743(3) ?
C10 C11 . 1.393(5) ?
C10 H10C . 0.9500 ?
C11 C12 . 1.379(5) ?
C11 Cl4 . 1.743(4) ?
C12 C13 . 1.403(5) ?
C12 H12 . 0.9500 ?
C13 C14 . 1.449(4) ?
C14 O4 . 1.229(4) ?
C14 H14 . 0.9500 ?
C15 O5 . 1.303(4) ?
C15 C20 . 1.422(4) ?
C15 C16 . 1.426(5) ?
C16 C17 . 1.379(5) ?
C16 Cl5 . 1.730(3) ?
C17 C18 . 1.405(4) ?
C17 H17 . 0.9500 ?
C18 C19 . 1.373(5) ?
C18 Cl6 . 1.739(3) ?
C19 C20 . 1.415(5) ?
C19 H19 . 0.9500 ?
C20 C21 . 1.452(5) ?
C21 O6 . 1.226(4) ?
C21 H21 . 0.9500 ?
C22 O7 . 1.327(4) ?
C22 C23 . 1.415(4) ?
C22 C27 . 1.427(4) ?
C23 C24 . 1.378(5) ?
C23 Cl7 . 1.737(3) ?
C24 C25 . 1.404(5) ?
C24 H24 . 0.9500 ?
C25 C26 . 1.370(5) ?
C25 Cl8 . 1.736(3) ?
C26 C27 . 1.406(5) ?
C26 H26 . 0.9500 ?
C27 C28 . 1.453(4) ?
C28 O8 . 1.228(4) ?
C28 H28 . 0.9500 ?
O7 Zn2 2_767 2.176(2) ?
O9 H9A . 0.8400 ?
O9 H9B . 0.7416 ?
O10 H10A . 0.8400 ?
O10 H10B . 0.8234 ?
O11 H11A . 0.8400 ?
O11 H11B . 0.8371 ?

loop_
_geom_hbond_atom_site_label_D
_geom_hbond_atom_site_label_H
_geom_hbond_atom_site_label_A
_geom_hbond_site_symmetry_A
_geom_hbond_distance_DH
_geom_hbond_distance_HA
_geom_hbond_distance_DA
_geom_hbond_angle_DHA
O9 H9A O3 2_777 0.84 2.02 2.790(3) 153
O9 H9B O1 2_777 0.74 2.45 3.015(3) 134
O10 H10A O7 2_767 0.84 2.24 2.998(3) 150
O10 H10B O5 2_767 0.82 1.95 2.741(3) 161
O11 H11A O3 2_767 0.84 2.17 2.931(3) 151
O11 H11B O1 2_767 0.84 1.93 2.751(3) 169

loop_
_geom_torsion_atom_site_label_1
_geom_torsion_atom_site_label_2
_geom_torsion_atom_site_label_3
_geom_torsion_atom_site_label_4
_geom_torsion_site_symmetry_1
_geom_torsion_site_symmetry_2
_geom_torsion_site_symmetry_3
_geom_torsion_site_symmetry_4
_geom_torsion
_geom_torsion_publ_flag
O1 C1 C2 C3 . . . . 178.7(3) ?
C6 C1 C2 C3 . . . . -0.8(5) ?
O1 C1 C2 Cl1 . . . . -0.3(4) ?
C6 C1 C2 Cl1 . . . . -179.8(2) ?
C1 C2 C3 C4 . . . . 0.1(5) ?
Cl1 C2 C3 C4 . . . . 179.0(3) ?
C2 C3 C4 C5 . . . . 0.4(5) ?
C2 C3 C4 Cl2 . . . . -179.4(3) ?
C3 C4 C5 C6 . . . . -0.2(5) ?
Cl2 C4 C5 C6 . . . . 179.7(3) ?
C4 C5 C6 C1 . . . . -0.6(5) ?
C4 C5 C6 C7 . . . . -178.9(3) ?
O1 C1 C6 C5 . . . . -178.4(3) ?
C2 C1 C6 C5 . . . . 1.0(5) ?
O1 C1 C6 C7 . . . . -0.3(5) ?
C2 C1 C6 C7 . . . . 179.2(3) ?
C5 C6 C7 O2 . . . . -179.0(3) ?
C1 C6 C7 O2 . . . . 2.7(6) ?
O3 C8 C9 C10 . . . . -178.5(3) ?
C13 C8 C9 C10 . . . . 2.1(5) ?
O3 C8 C9 Cl3 . . . . -0.1(4) ?
C13 C8 C9 Cl3 . . . . -179.5(2) ?
C8 C9 C10 C11 . . . . -0.7(5) ?
Cl3 C9 C10 C11 . . . . -179.1(3) ?
C9 C10 C11 C12 . . . . -1.1(5) ?
C9 C10 C11 Cl4 . . . . 177.4(3) ?
C10 C11 C12 C13 . . . . 1.4(5) ?
Cl4 C11 C12 C13 . . . . -177.1(3) ?
C11 C12 C13 C8 . . . . 0.2(5) ?
C11 C12 C13 C14 . . . . 179.1(3) ?
O3 C8 C13 C12 . . . . 178.8(3) ?
C9 C8 C13 C12 . . . . -1.8(4) ?
O3 C8 C13 C14 . . . . -0.1(5) ?
C9 C8 C13 C14 . . . . 179.3(3) ?
C12 C13 C14 O4 . . . . -175.5(3) ?
C8 C13 C14 O4 . . . . 3.4(5) ?
O5 C15 C16 C17 . . . . -178.4(3) ?
C20 C15 C16 C17 . . . . 2.2(5) ?
O5 C15 C16 Cl5 . . . . 0.7(4) ?
C20 C15 C16 Cl5 . . . . -178.7(2) ?
C15 C16 C17 C18 . . . . -1.1(5) ?
Cl5 C16 C17 C18 . . . . 179.8(3) ?
C16 C17 C18 C19 . . . . -1.5(5) ?
C16 C17 C18 Cl6 . . . . 178.2(3) ?
C17 C18 C19 C20 . . . . 2.8(5) ?
Cl6 C18 C19 C20 . . . . -176.8(3) ?
C18 C19 C20 C15 . . . . -1.6(5) ?
C18 C19 C20 C21 . . . . 178.8(3) ?
O5 C15 C20 C19 . . . . 179.8(3) ?
C16 C15 C20 C19 . . . . -0.8(5) ?
O5 C15 C20 C21 . . . . -0.7(5) ?
C16 C15 C20 C21 . . . . 178.7(3) ?
C19 C20 C21 O6 . . . . -172.9(3) ?
C15 C20 C21 O6 . . . . 7.6(5) ?
O7 C22 C23 C24 . . . . 174.7(3) ?
C27 C22 C23 C24 . . . . -3.4(5) ?
O7 C22 C23 Cl7 . . . . -2.5(4) ?
C27 C22 C23 Cl7 . . . . 179.4(2) ?
C22 C23 C24 C25 . . . . 1.0(5) ?
Cl7 C23 C24 C25 . . . . 178.1(3) ?
C23 C24 C25 C26 . . . . 1.7(5) ?
C23 C24 C25 Cl8 . . . . -178.5(3) ?
C24 C25 C26 C27 . . . . -1.7(5) ?
Cl8 C25 C26 C27 . . . . 178.5(3) ?
C25 C26 C27 C22 . . . . -1.0(5) ?
C25 C26 C27 C28 . . . . -177.6(3) ?
O7 C22 C27 C26 . . . . -174.7(3) ?
C23 C22 C27 C26 . . . . 3.4(5) ?
O7 C22 C27 C28 . . . . 1.7(5) ?
C23 C22 C27 C28 . . . . 179.8(3) ?
C26 C27 C28 O8 . . . . -176.2(3) ?
C22 C27 C28 O8 . . . . 7.3(5) ?
C2 C1 O1 Zn1 . . . . 165.8(2) ?
C6 C1 O1 Zn1 . . . . -14.8(5) ?
O3 Zn1 O1 C1 . . . . -160.0(3) ?
O2 Zn1 O1 C1 . . . . 19.3(3) ?
O9 Zn1 O1 C1 . . . . -67.5(3) ?
O10 Zn1 O1 C1 . . . . 107.9(3) ?
C6 C7 O2 Zn1 . . . . 9.7(5) ?
O1 Zn1 O2 C7 . . . . -16.7(3) ?
O4 Zn1 O2 C7 . . . . 161.5(3) ?
O9 Zn1 O2 C7 . . . . 75.2(3) ?
O10 Zn1 O2 C7 . . . . -112.6(3) ?
C9 C8 O3 Zn1 . . . . 170.2(2) ?
C13 C8 O3 Zn1 . . . . -10.4(4) ?
O1 Zn1 O3 C8 . . . . -169.0(3) ?
O4 Zn1 O3 C8 . . . . 12.9(3) ?
O9 Zn1 O3 C8 . . . . 99.0(3) ?
O10 Zn1 O3 C8 . . . . -73.0(3) ?
C13 C14 O4 Zn1 . . . . 4.1(5) ?
O3 Zn1 O4 C14 . . . . -9.8(3) ?
O2 Zn1 O4 C14 . . . . 170.7(3) ?
O9 Zn1 O4 C14 . . . . -102.2(3) ?
O10 Zn1 O4 C14 . . . . 81.9(3) ?
C20 C15 O5 Zn2 . . . . -20.6(5) ?
C16 C15 O5 Zn2 . . . . 160.1(2) ?
O7 Zn2 O5 C15 . . . . -158.3(3) ?
O6 Zn2 O5 C15 . . . . 24.9(3) ?
O11 Zn2 O5 C15 . . . . 110.0(3) ?
O7 Zn2 O5 C15 2_767 . . . -76.5(3) ?
C20 C21 O6 Zn2 . . . . 6.7(5) ?
O5 Zn2 O6 C21 . . . . -18.1(3) ?
O8 Zn2 O6 C21 . . . . 162.4(3) ?
O11 Zn2 O6 C21 . . . . -108.0(3) ?
O7 Zn2 O6 C21 2_767 . . . 74.2(3) ?
C23 C22 O7 Zn2 . . . . 151.4(2) ?
C27 C22 O7 Zn2 . . . . -30.6(4) ?
C23 C22 O7 Zn2 . . . 2_767 -89.0(3) ?
C27 C22 O7 Zn2 . . . 2_767 89.0(3) ?
O5 Zn2 O7 C22 . . . . -141.2(2) ?
O8 Zn2 O7 C22 . . . . 37.8(2) ?
O11 Zn2 O7 C22 . . . . -51.2(2) ?
O7 Zn2 O7 C22 2_767 . . . 127.6(3) ?
O5 Zn2 O7 Zn2 . . . 2_767 91.22(10) ?
O8 Zn2 O7 Zn2 . . . 2_767 -89.78(9) ?
O11 Zn2 O7 Zn2 . . . 2_767 -178.85(9) ?
O7 Zn2 O7 Zn2 2_767 . . 2_767 0.0 ?
C27 C28 O8 Zn2 . . . . 15.4(5) ?
O7 Zn2 O8 C28 . . . . -31.0(3) ?
O6 Zn2 O8 C28 . . . . 145.8(3) ?
O11 Zn2 O8 C28 . . . . 60.8(3) ?
O7 Zn2 O8 C28 2_767 . . . -112.4(3) ?
